data_1530475
loop_
_publ_author_name
'Nadezhina, T.N.'
'Ilyukhin, V.V.'
'Pobedimskaya, E.A.'
'Nikishina, N.N.'
'Belov, N.V.'

_publ_section_title
;
 Crystal structure of the second modification of strontium metagermanate
;
_journal_name_full 'Doklady Akademii Nauk SSSR'
_journal_page_first 1086
_journal_page_last 1089
_journal_volume 233
_journal_year 1977
_chemical_formula_sum 'Ge O3 Sr'
_chemical_name_systematic 'Sr (Ge O3)'
_space_group_IT_number 2
_symmetry_space_group_name_Hall '-P 1'
_symmetry_space_group_name_H-M 'P -1'
_cell_angle_alpha 106.04
_cell_angle_beta 89.97
_cell_angle_gamma 102.11
_cell_formula_units_Z 12
_cell_length_a 8.699
_cell_length_b 9.935
_cell_length_c 11.148
_cell_volume 903.654
_citation_journal_id_ASTM DANKAS
_cod_data_source_file Nadezhina_DANKAS_1977_224.cif
_cod_data_source_block Ge1O3Sr1
_cod_original_cell_volume 903.6539
_cod_original_formula_sum 'Ge1 O3 Sr1'
_cod_database_code 1530475

loop_
_symmetry_equiv_pos_as_xyz
x,y,z
-x,-y,-z

loop_
_atom_site_label
_atom_site_type_symbol
_atom_site_fract_x
_atom_site_fract_y
_atom_site_fract_z
_atom_site_occupancy
_atom_site_U_iso_or_equiv
O1 O-2 0.095 0.39 0.354 1 0.0
O10 O-2 0.92 0.402 0.843 1 0.0
O15 O-2 0.318 0.868 0.261 1 0.0
O14 O-2 0.751 0.261 0.005 1 0.0
O11 O-2 0.409 0.609 0.158 1 0.0
Ge2 Ge+4 0.4964 -0.0051 0.2498 1 0.0
Sr2 Sr+2 0.9245 0.6575 0.9852 1 0.0
O18 O-2 0.883 0.135 0.242 1 0.0
O16 O-2 0.045 0.089 0.642 1 0.0
Ge5 Ge+4 0.6055 0.7096 0.2162 1 0.0
O8 O-2 -0.005 0.084 0.903 1 0.0
Ge4 Ge+4 0.7404 0.2964 0.8611 1 0.0
Ge1 Ge+4 0.9973 -0.0067 0.7488 1 0.0
Sr5 Sr+2 0.3986 0.6485 0.484 1 0.0
O7 O-2 0.26 0.263 0.13 1 0.0
O9 O-2 0.543 0.086 0.404 1 0.0
O12 O-2 0.503 0.91 0.86 1 0.0
O2 O-2 0.272 0.395 0.859 1 0.0
O3 O-2 0.772 0.394 0.328 1 0.0
Sr6 Sr+2 0.2517 -0.0024 -0.011 1 0.0
Sr1 Sr+2 0.5675 0.3524 0.1559 1 0.0
Ge3 Ge+4 0.1003 0.7036 0.641 1 0.0
Ge6 Ge+4 0.7548 0.705 0.7109 1 0.0
Sr4 Sr+2 0.7485 -0.0024 0.5085 1 0.0
O5 O-2 0.626 0.874 0.178 1 0.0
O4 O-2 0.634 0.73 0.374 1 0.0
O17 O-2 0.186 0.132 0.327 1 0.0
Sr3 Sr+2 0.9142 0.6503 0.3372 1 0.0
O6 O-2 0.583 0.605 0.634 1 0.0
O13 O-2 0.865 0.266 0.502 1 0.0
